data_7714122
loop_
_publ_author_name
'Price, Jeffrey S.'
'Vargas-Baca, Ignacio'
'Emslie, David J. H.'
'Britten, James F.'

_publ_section_title
;
 Reactions of [(dmpe)<sub>2</sub>MnH(C<sub>2</sub>H<sub>4</sub>)] with
 hydrogermanes to form germylene, germyl, hydrogermane, and germanide
 complexes.
;
_journal_name_full 'Dalton transactions (Cambridge, England : 2003)'
_journal_paper_doi 10.1039/d3dt02437g
_journal_year 2023
_chemical_formula_moiety 'C24 H66 Ge Mn2 P8'
_chemical_formula_sum 'C24 H66 Ge Mn2 P8'
_chemical_formula_weight 784.99
_space_group_crystal_system monoclinic
_space_group_IT_number 14
_space_group_name_Hall '-P 2ybc'
_space_group_name_H-M_alt 'P 1 21/c 1'
_atom_sites_solution_hydrogens mixed
_atom_sites_solution_primary dual
_audit_creation_date 2022-08-06
_audit_creation_method
;
Olex2 1.5
(compiled 2022.04.07 svn.rca3783a0 for OlexSys, GUI svn.r6498)
;
_audit_update_record
;
2023-07-25 deposited with the CCDC.	2023-09-28 downloaded from the CCDC.
;
_cell_angle_alpha 90
_cell_angle_beta 101.283(18)
_cell_angle_gamma 90
_cell_formula_units_Z 4
_cell_length_a 17.673(2)
_cell_length_b 17.979(7)
_cell_length_c 11.970(3)
_cell_measurement_reflns_used 3852
_cell_measurement_temperature 100
_cell_measurement_theta_max 29.372
_cell_measurement_theta_min 2.265
_cell_volume 3729.9(18)
_computing_cell_refinement 'SAINT V8.40B (?, 2016)'
_computing_data_reduction 'SAINT V8.40B (?, 2016)'
_computing_molecular_graphics 'Olex2 1.5 (Dolomanov et al., 2009)'
_computing_publication_material 'Olex2 1.5 (Dolomanov et al., 2009)'
_computing_structure_refinement 'SHELXL 2018/3 (Sheldrick, 2015)'
_computing_structure_solution 'SHELXT 2018/2 (Sheldrick, 2018)'
_diffrn_ambient_temperature 100.00
_diffrn_detector_type STOE
_diffrn_measured_fraction_theta_full 0.994
_diffrn_measured_fraction_theta_max 0.994
_diffrn_measurement_details
;
456 frames, detector distance = 100 mm
;
_diffrn_measurement_device '2-circle goniometer'
_diffrn_measurement_device_type 'STOE IPDS 2'
_diffrn_measurement_method 'rotation method'
_diffrn_radiation_collimation '0.5 mm diameter, monocapillary'
_diffrn_radiation_monochromator 'plane graphite'
_diffrn_radiation_type MoK\a
_diffrn_radiation_wavelength 0.71073
_diffrn_reflns_av_R_equivalents 0.0346
_diffrn_reflns_av_unetI/netI 0.0386
_diffrn_reflns_Laue_measured_fraction_full 0.994
_diffrn_reflns_Laue_measured_fraction_max 0.994
_diffrn_reflns_limit_h_max 22
_diffrn_reflns_limit_h_min -24
_diffrn_reflns_limit_k_max 24
_diffrn_reflns_limit_k_min -24
_diffrn_reflns_limit_l_max 16
_diffrn_reflns_limit_l_min -16
_diffrn_reflns_number 46413
_diffrn_reflns_point_group_measured_fraction_full 0.994
_diffrn_reflns_point_group_measured_fraction_max 0.994
_diffrn_reflns_theta_full 25.242
_diffrn_reflns_theta_max 29.563
_diffrn_reflns_theta_min 1.632
_diffrn_source_current 40.0
_diffrn_source_power 2.0
_diffrn_source_voltage 50.0
_diffrn_standards_number 0
_exptl_absorpt_coefficient_mu 1.825
_exptl_absorpt_correction_T_max 0.7459
_exptl_absorpt_correction_T_min 0.6689
_exptl_absorpt_correction_type multi-scan
_exptl_absorpt_process_details
;
SADABS-2016/2 (Bruker,2016/2) was used for absorption correction.
wR2(int) was 0.0402 before and 0.0258 after correction.
The Ratio of minimum to maximum transmission is 0.8968.
The \l/2 correction factor is Not present.
;
_exptl_crystal_colour 'dark red'
_exptl_crystal_colour_modifier dark
_exptl_crystal_colour_primary red
_exptl_crystal_density_diffrn 1.398
_exptl_crystal_description block
_exptl_crystal_F_000 1648
_exptl_crystal_size_max 0.4
_exptl_crystal_size_mid 0.4
_exptl_crystal_size_min 0.25
_refine_diff_density_max 0.461
_refine_diff_density_min -0.505
_refine_diff_density_rms 0.076
_refine_ls_extinction_coef 0.00048(9)
_refine_ls_extinction_expression Fc^*^=kFc[1+0.001xFc^2^\l^3^/sin(2\q)]^-1/4^
_refine_ls_extinction_method 'SHELXL-2018/3 (Sheldrick 2018)'
_refine_ls_goodness_of_fit_ref 1.185
_refine_ls_hydrogen_treatment mixed
_refine_ls_matrix_type full
_refine_ls_number_parameters 341
_refine_ls_number_reflns 10386
_refine_ls_number_restraints 0
_refine_ls_restrained_S_all 1.185
_refine_ls_R_factor_all 0.0397
_refine_ls_R_factor_gt 0.0321
_refine_ls_shift/su_max 0.002
_refine_ls_shift/su_mean 0.000
_refine_ls_structure_factor_coef Fsqd
_refine_ls_weighting_details 'w=1/[\s^2^(Fo^2^)+3.7772P] where P=(Fo^2^+2Fc^2^)/3'
_refine_ls_weighting_scheme calc
_refine_ls_wR_factor_gt 0.0732
_refine_ls_wR_factor_ref 0.0751
_reflns_Friedel_coverage 0.000
_reflns_number_gt 9090
_reflns_number_total 10386
_reflns_threshold_expression 'I > 2\s(I)'
_cod_data_source_file d3dt02437g3.cif
_cod_data_source_block Mn2Ge
_cod_original_cell_volume 3729.7(18)
_cod_database_code 7714122
_shelx_shelxl_version_number 2018/3
_shelx_space_group_comment
;
The symmetry employed for this shelxl refinement is uniquely defined
by the following loop, which should always be used as a source of
symmetry information in preference to the above space-group names.
They are only intended as comments.
;
_shelx_estimated_absorpt_t_max 0.658
_shelx_estimated_absorpt_t_min 0.529
_olex2_refinement_description
;
1. Fixed Uiso
 At 1.2 times of:
  All C(H,H) groups
 At 1.5 times of:
  All C(H,H,H) groups
2.a Secondary CH2 refined with riding coordinates:
 C3(H3A,H3B), C9(H9A,H9B), C4(H4A,H4B), C10(H10A,H10B), C21(H21A,H21B),
 C15(H15A,H15B), C22(H22A,H22B), C16(H16A,H16B)
2.b Idealised Me refined as rotating group:
 C2(H2A,H2B,H2C), C5(H5A,H5B,H5C), C12(H12A,H12B,H12C), C8(H8A,H8B,H8C),
 C18(H18A,H18B,H18C), C23(H23A,H23B,H23C), C19(H19A,H19B,H19C), C11(H11A,H11B,
 H11C), C24(H24A,H24B,H24C), C1(H1A,H1B,H1C), C14(H14A,H14B,H14C), C7(H7A,H7B,
 H7C), C17(H17A,H17B,H17C), C13(H13A,H13B,H13C), C20(H20A,H20B,H20C), C6(H6A,
 H6B,H6C)
;
_olex2_submission_special_instructions 'No special instructions were received'

loop_
_space_group_symop_operation_xyz
'x, y, z'
'-x, y+1/2, -z+1/2'
'-x, -y, -z'
'x, -y-1/2, z-1/2'

loop_
_atom_site_label
_atom_site_type_symbol
_atom_site_fract_x
_atom_site_fract_y
_atom_site_fract_z
_atom_site_U_iso_or_equiv
_atom_site_adp_type
_atom_site_occupancy
_atom_site_site_symmetry_order
_atom_site_calc_flag
_atom_site_refinement_flags_posn
_atom_site_refinement_flags_adp
_atom_site_refinement_flags_occupancy
_atom_site_disorder_assembly
_atom_site_disorder_group
Ge1 Ge 0.74818(2) 0.49888(2) 0.74126(2) 0.01096(5) Uani 1 1 d . . . . .
Mn1 Mn 0.75961(2) 0.59255(2) 0.61716(2) 0.00997(6) Uani 1 1 d . . . . .
Mn2 Mn 0.73663(2) 0.40490(2) 0.86493(2) 0.01284(7) Uani 1 1 d . . . . .
P3 P 0.81214(3) 0.67702(3) 0.74302(4) 0.01281(10) Uani 1 1 d . . . . .
P1 P 0.70929(3) 0.53153(3) 0.46032(4) 0.01159(9) Uani 1 1 d . . . . .
P4 P 0.65112(3) 0.65019(3) 0.63069(4) 0.01197(9) Uani 1 1 d . . . . .
P2 P 0.87082(3) 0.55698(3) 0.57725(4) 0.01342(10) Uani 1 1 d . . . . .
P5 P 0.82547(3) 0.44619(3) 1.00708(4) 0.01518(10) Uani 1 1 d . . . . .
P6 P 0.83138(3) 0.33434(3) 0.82770(4) 0.01633(11) Uani 1 1 d . . . . .
P8 P 0.63909(3) 0.45261(3) 0.93140(4) 0.01674(11) Uani 1 1 d . . . . .
P7 P 0.64588(3) 0.34123(3) 0.75168(4) 0.01655(11) Uani 1 1 d . . . . .
C3 C 0.77567(12) 0.45664(11) 0.43435(17) 0.0175(4) Uani 1 1 d . . . . .
H3A H 0.772645 0.414145 0.485889 0.021 Uiso 1 1 calc R U . . .
H3B H 0.761217 0.438897 0.354731 0.021 Uiso 1 1 calc R U . . .
C9 C 0.74273(12) 0.70426(11) 0.83336(16) 0.0160(4) Uani 1 1 d . . . . .
H9A H 0.739866 0.665056 0.890472 0.019 Uiso 1 1 calc R U . . .
H9B H 0.759535 0.751131 0.874161 0.019 Uiso 1 1 calc R U . . .
C4 C 0.85747(13) 0.48816(12) 0.45642(18) 0.0207(4) Uani 1 1 d . . . . .
H4A H 0.867120 0.512974 0.386709 0.025 Uiso 1 1 calc R U . . .
H4B H 0.895154 0.447138 0.475481 0.025 Uiso 1 1 calc R U . . .
C2 C 0.69756(13) 0.58123(12) 0.32311(16) 0.0195(4) Uani 1 1 d . . . . .
H2A H 0.659944 0.621464 0.321418 0.029 Uiso 1 1 calc R U . . .
H2B H 0.679222 0.546463 0.260616 0.029 Uiso 1 1 calc R U . . .
H2C H 0.747292 0.602147 0.314426 0.029 Uiso 1 1 calc R U . . .
C10 C 0.66395(12) 0.71479(11) 0.75589(17) 0.0180(4) Uani 1 1 d . . . . .
H10A H 0.658838 0.766844 0.728483 0.022 Uiso 1 1 calc R U . . .
H10B H 0.622923 0.705355 0.799816 0.022 Uiso 1 1 calc R U . . .
C5 C 0.94969(12) 0.51336(12) 0.68010(18) 0.0201(4) Uani 1 1 d . . . . .
H5A H 0.970586 0.549320 0.739705 0.030 Uiso 1 1 calc R U . . .
H5B H 0.990603 0.497615 0.640589 0.030 Uiso 1 1 calc R U . . .
H5C H 0.929780 0.469961 0.714639 0.030 Uiso 1 1 calc R U . . .
C12 C 0.60893(13) 0.71680(12) 0.51854(17) 0.0199(4) Uani 1 1 d . . . . .
H12A H 0.648093 0.753348 0.508088 0.030 Uiso 1 1 calc R U . . .
H12B H 0.565287 0.742415 0.541007 0.030 Uiso 1 1 calc R U . . .
H12C H 0.590984 0.690034 0.446939 0.030 Uiso 1 1 calc R U . . .
C8 C 0.83291(14) 0.76908(11) 0.68792(18) 0.0217(4) Uani 1 1 d . . . . .
H8A H 0.872328 0.763946 0.641106 0.033 Uiso 1 1 calc R U . . .
H8B H 0.851781 0.802590 0.751878 0.033 Uiso 1 1 calc R U . . .
H8C H 0.785668 0.789598 0.641505 0.033 Uiso 1 1 calc R U . . .
C18 C 0.83190(16) 0.23471(12) 0.86407(19) 0.0277(5) Uani 1 1 d . . . . .
H18A H 0.825577 0.229031 0.943154 0.042 Uiso 1 1 calc R U . . .
H18B H 0.881033 0.212536 0.855184 0.042 Uiso 1 1 calc R U . . .
H18C H 0.789366 0.209599 0.813220 0.042 Uiso 1 1 calc R U . . .
C23 C 0.62604(14) 0.55271(12) 0.95715(19) 0.0232(4) Uani 1 1 d . . . . .
H23A H 0.668202 0.570221 1.017123 0.035 Uiso 1 1 calc R U . . .
H23B H 0.576667 0.560390 0.981081 0.035 Uiso 1 1 calc R U . . .
H23C H 0.626338 0.580591 0.886885 0.035 Uiso 1 1 calc R U . . .
C19 C 0.64852(13) 0.30869(12) 0.60650(17) 0.0218(4) Uani 1 1 d . . . . .
H19A H 0.669245 0.348144 0.564635 0.033 Uiso 1 1 calc R U . . .
H19B H 0.596167 0.296020 0.566971 0.033 Uiso 1 1 calc R U . . .
H19C H 0.681549 0.264587 0.610689 0.033 Uiso 1 1 calc R U . . .
C11 C 0.56079(12) 0.60267(12) 0.64206(19) 0.0209(4) Uani 1 1 d . . . . .
H11A H 0.540513 0.576471 0.570685 0.031 Uiso 1 1 calc R U . . .
H11B H 0.522907 0.639401 0.656653 0.031 Uiso 1 1 calc R U . . .
H11C H 0.570795 0.566825 0.704902 0.031 Uiso 1 1 calc R U . . .
C21 C 0.55476(13) 0.39493(13) 0.72582(18) 0.0229(4) Uani 1 1 d . . . . .
H21A H 0.557169 0.435030 0.669936 0.027 Uiso 1 1 calc R U . . .
H21B H 0.510886 0.361918 0.694535 0.027 Uiso 1 1 calc R U . . .
C24 C 0.62128(15) 0.41879(13) 1.06962(18) 0.0250(5) Uani 1 1 d . . . . .
H24A H 0.618783 0.364339 1.068638 0.038 Uiso 1 1 calc R U . . .
H24B H 0.572292 0.439014 1.082837 0.038 Uiso 1 1 calc R U . . .
H24C H 0.663326 0.435085 1.130744 0.038 Uiso 1 1 calc R U . . .
C1 C 0.61638(12) 0.48249(12) 0.43121(18) 0.0190(4) Uani 1 1 d . . . . .
H1A H 0.609740 0.454900 0.499245 0.028 Uiso 1 1 calc R U . . .
H1B H 0.615365 0.447737 0.367857 0.028 Uiso 1 1 calc R U . . .
H1C H 0.574438 0.518648 0.410981 0.028 Uiso 1 1 calc R U . . .
C14 C 0.84212(15) 0.39288(13) 1.14083(18) 0.0254(5) Uani 1 1 d . . . . .
H14A H 0.795042 0.392959 1.172585 0.038 Uiso 1 1 calc R U . . .
H14B H 0.884292 0.415708 1.195422 0.038 Uiso 1 1 calc R U . . .
H14C H 0.855896 0.341557 1.125737 0.038 Uiso 1 1 calc R U . . .
C15 C 0.92173(13) 0.43721(12) 0.97058(18) 0.0212(4) Uani 1 1 d . . . . .
H15A H 0.929614 0.477295 0.917302 0.025 Uiso 1 1 calc R U . . .
H15B H 0.962213 0.441629 1.040250 0.025 Uiso 1 1 calc R U . . .
C7 C 0.90150(13) 0.66634(12) 0.85044(18) 0.0211(4) Uani 1 1 d . . . . .
H7A H 0.900624 0.618537 0.889513 0.032 Uiso 1 1 calc R U . . .
H7B H 0.905381 0.706857 0.906039 0.032 Uiso 1 1 calc R U . . .
H7C H 0.946049 0.667939 0.812951 0.032 Uiso 1 1 calc R U . . .
C17 C 0.85516(14) 0.32345(12) 0.68532(17) 0.0217(4) Uani 1 1 d . . . . .
H17A H 0.814152 0.295273 0.636243 0.033 Uiso 1 1 calc R U . . .
H17B H 0.904152 0.296670 0.692074 0.033 Uiso 1 1 calc R U . . .
H17C H 0.859831 0.372613 0.651967 0.033 Uiso 1 1 calc R U . . .
C22 C 0.54341(13) 0.42845(14) 0.83916(19) 0.0254(5) Uani 1 1 d . . . . .
H22A H 0.516046 0.392315 0.879464 0.031 Uiso 1 1 calc R U . . .
H22B H 0.511247 0.473808 0.824248 0.031 Uiso 1 1 calc R U . . .
C13 C 0.83209(14) 0.53987(12) 1.07053(19) 0.0237(5) Uani 1 1 d . . . . .
H13A H 0.820856 0.577191 1.009871 0.036 Uiso 1 1 calc R U . . .
H13B H 0.884282 0.547816 1.114765 0.036 Uiso 1 1 calc R U . . .
H13C H 0.794664 0.544442 1.120699 0.036 Uiso 1 1 calc R U . . .
C20 C 0.61066(16) 0.25400(13) 0.8049(2) 0.0297(5) Uani 1 1 d . . . . .
H20A H 0.652638 0.217496 0.819040 0.045 Uiso 1 1 calc R U . . .
H20B H 0.567842 0.234309 0.748029 0.045 Uiso 1 1 calc R U . . .
H20C H 0.592817 0.263882 0.876050 0.045 Uiso 1 1 calc R U . . .
C6 C 0.93029(13) 0.62683(13) 0.5218(2) 0.0226(4) Uani 1 1 d . . . . .
H6A H 0.898373 0.653790 0.458429 0.034 Uiso 1 1 calc R U . . .
H6B H 0.972685 0.601901 0.494861 0.034 Uiso 1 1 calc R U . . .
H6C H 0.951433 0.661954 0.582487 0.034 Uiso 1 1 calc R U . . .
C16 C 0.92710(14) 0.36163(13) 0.91533(19) 0.0258(5) Uani 1 1 d . . . . .
H16A H 0.943855 0.323794 0.975146 0.031 Uiso 1 1 calc R U . . .
H16B H 0.966094 0.363683 0.866227 0.031 Uiso 1 1 calc R U . . .
H1 H 0.7676(17) 0.6570(17) 0.531(3) 0.039(8) Uiso 1 1 d . . . . .
H2 H 0.7306(18) 0.3415(18) 0.948(3) 0.044(9) Uiso 1 1 d . . . . .

loop_
_atom_site_aniso_label
_atom_site_aniso_U_11
_atom_site_aniso_U_22
_atom_site_aniso_U_33
_atom_site_aniso_U_23
_atom_site_aniso_U_13
_atom_site_aniso_U_12
Ge1 0.01479(10) 0.01001(9) 0.00833(9) -0.00027(6) 0.00290(7) -0.00017(7)
Mn1 0.01188(14) 0.00965(13) 0.00864(12) -0.00040(9) 0.00262(10) 0.00049(10)
Mn2 0.01947(15) 0.01085(13) 0.00845(13) -0.00068(10) 0.00335(10) -0.00228(11)
P3 0.0152(2) 0.0111(2) 0.0118(2) -0.00111(16) 0.00173(17) -0.00032(17)
P1 0.0145(2) 0.0110(2) 0.0093(2) -0.00055(16) 0.00253(17) 0.00002(17)
P4 0.0127(2) 0.0123(2) 0.0112(2) -0.00125(16) 0.00304(17) 0.00065(17)
P2 0.0134(2) 0.0145(2) 0.0128(2) 0.00040(17) 0.00367(17) 0.00187(18)
P5 0.0230(3) 0.0124(2) 0.0095(2) -0.00020(17) 0.00148(18) -0.00154(19)
P6 0.0262(3) 0.0122(2) 0.0108(2) -0.00011(17) 0.00419(19) 0.00170(19)
P8 0.0225(3) 0.0164(2) 0.0126(2) -0.00179(18) 0.00659(19) -0.0029(2)
P7 0.0237(3) 0.0148(2) 0.0110(2) -0.00113(17) 0.00307(19) -0.00607(19)
C3 0.0222(10) 0.0158(9) 0.0145(9) -0.0037(7) 0.0037(7) 0.0028(8)
C9 0.0205(10) 0.0148(9) 0.0124(8) -0.0031(7) 0.0020(7) 0.0007(7)
C4 0.0197(10) 0.0251(11) 0.0185(10) -0.0053(8) 0.0068(8) 0.0062(8)
C2 0.0287(11) 0.0176(9) 0.0113(8) 0.0011(7) 0.0022(8) -0.0003(8)
C10 0.0202(10) 0.0167(9) 0.0171(9) -0.0047(7) 0.0036(7) 0.0046(8)
C5 0.0165(10) 0.0237(10) 0.0201(10) 0.0016(8) 0.0036(8) 0.0045(8)
C12 0.0218(10) 0.0208(10) 0.0164(9) 0.0030(8) 0.0022(8) 0.0050(8)
C8 0.0305(12) 0.0127(9) 0.0221(10) -0.0008(7) 0.0059(9) -0.0035(8)
C18 0.0521(16) 0.0139(10) 0.0198(10) 0.0018(8) 0.0139(10) 0.0055(10)
C23 0.0282(12) 0.0192(10) 0.0241(11) -0.0010(8) 0.0098(9) 0.0017(9)
C19 0.0289(12) 0.0218(10) 0.0140(9) -0.0053(8) 0.0025(8) -0.0045(9)
C11 0.0172(10) 0.0204(10) 0.0273(11) -0.0034(8) 0.0097(8) -0.0020(8)
C21 0.0220(11) 0.0277(11) 0.0178(10) -0.0031(8) 0.0013(8) -0.0061(9)
C24 0.0368(13) 0.0243(11) 0.0182(10) -0.0002(8) 0.0160(9) -0.0005(9)
C1 0.0184(10) 0.0194(10) 0.0187(9) -0.0029(7) 0.0028(7) -0.0046(8)
C14 0.0370(13) 0.0233(11) 0.0138(9) 0.0034(8) -0.0004(9) -0.0040(9)
C15 0.0235(11) 0.0224(10) 0.0159(9) 0.0003(8) -0.0005(8) 0.0005(8)
C7 0.0201(10) 0.0216(10) 0.0193(10) -0.0037(8) -0.0021(8) 0.0004(8)
C17 0.0315(12) 0.0199(10) 0.0153(9) 0.0000(7) 0.0083(8) 0.0022(9)
C22 0.0207(11) 0.0341(13) 0.0227(11) -0.0064(9) 0.0074(8) -0.0058(9)
C13 0.0318(12) 0.0172(10) 0.0197(10) -0.0054(8) -0.0008(9) -0.0013(9)
C20 0.0435(15) 0.0224(11) 0.0225(11) 0.0026(9) 0.0047(10) -0.0166(10)
C6 0.0184(10) 0.0239(11) 0.0281(11) 0.0036(8) 0.0108(8) -0.0007(8)
C16 0.0269(12) 0.0274(12) 0.0206(10) -0.0030(9) -0.0012(9) 0.0080(9)

loop_
_atom_type_symbol
_atom_type_description
_atom_type_scat_dispersion_real
_atom_type_scat_dispersion_imag
_atom_type_scat_source
C C 0.0033 0.0016 'International Tables Vol C Tables 4.2.6.8 and 6.1.1.4'
H H 0.0000 0.0000 'International Tables Vol C Tables 4.2.6.8 and 6.1.1.4'
Ge Ge 0.1547 1.8001 'International Tables Vol C Tables 4.2.6.8 and 6.1.1.4'
Mn Mn 0.3368 0.7283 'International Tables Vol C Tables 4.2.6.8 and 6.1.1.4'
P P 0.1023 0.0942 'International Tables Vol C Tables 4.2.6.8 and 6.1.1.4'

loop_
_geom_angle_atom_site_label_1
_geom_angle_atom_site_label_2
_geom_angle_atom_site_label_3
_geom_angle
_geom_angle_site_symmetry_1
_geom_angle_site_symmetry_3
_geom_angle_publ_flag
Mn1 Ge1 Mn2 179.807(15) . . ?
Ge1 Mn1 H1 179.8(12) . . ?
P3 Mn1 Ge1 98.17(3) . . ?
P3 Mn1 P4 83.27(3) . . ?
P3 Mn1 H1 81.9(11) . . ?
P1 Mn1 Ge1 96.59(3) . . ?
P1 Mn1 P3 165.23(2) . . ?
P1 Mn1 P4 94.84(3) . . ?
P1 Mn1 P2 84.23(3) . . ?
P1 Mn1 H1 83.3(11) . . ?
P4 Mn1 Ge1 96.29(2) . . ?
P4 Mn1 H1 83.9(11) . . ?
P2 Mn1 Ge1 97.08(2) . . ?
P2 Mn1 P3 94.22(3) . . ?
P2 Mn1 P4 166.61(2) . . ?
P2 Mn1 H1 82.8(11) . . ?
Ge1 Mn2 H2 178.8(12) . . ?
P5 Mn2 Ge1 96.36(3) . . ?
P5 Mn2 P6 84.03(3) . . ?
P5 Mn2 P8 94.55(3) . . ?
P5 Mn2 P7 166.05(2) . . ?
P5 Mn2 H2 83.0(12) . . ?
P6 Mn2 Ge1 97.27(3) . . ?
P6 Mn2 H2 81.7(12) . . ?
P8 Mn2 Ge1 96.97(3) . . ?
P8 Mn2 P6 165.76(2) . . ?
P8 Mn2 H2 84.0(12) . . ?
P7 Mn2 Ge1 97.59(3) . . ?
P7 Mn2 P6 93.81(3) . . ?
P7 Mn2 P8 84.15(3) . . ?
P7 Mn2 H2 83.1(12) . . ?
C9 P3 Mn1 109.97(7) . . ?
C8 P3 Mn1 117.31(8) . . ?
C8 P3 C9 99.92(10) . . ?
C7 P3 Mn1 126.34(7) . . ?
C7 P3 C9 101.26(10) . . ?
C7 P3 C8 98.03(10) . . ?
C3 P1 Mn1 109.96(7) . . ?
C2 P1 Mn1 118.23(7) . . ?
C2 P1 C3 99.62(10) . . ?
C1 P1 Mn1 126.66(7) . . ?
C1 P1 C3 101.03(10) . . ?
C1 P1 C2 97.07(10) . . ?
C10 P4 Mn1 112.19(7) . . ?
C12 P4 Mn1 118.92(7) . . ?
C12 P4 C10 98.51(10) . . ?
C11 P4 Mn1 124.40(8) . . ?
C11 P4 C10 101.51(10) . . ?
C11 P4 C12 97.02(10) . . ?
C4 P2 Mn1 111.95(7) . . ?
C5 P2 Mn1 124.59(7) . . ?
C5 P2 C4 101.42(10) . . ?
C6 P2 Mn1 118.40(8) . . ?
C6 P2 C4 99.53(10) . . ?
C6 P2 C5 96.92(10) . . ?
C14 P5 Mn2 117.68(8) . . ?
C14 P5 C15 99.36(11) . . ?
C14 P5 C13 97.54(11) . . ?
C15 P5 Mn2 109.76(7) . . ?
C13 P5 Mn2 127.16(8) . . ?
C13 P5 C15 100.98(11) . . ?
C18 P6 Mn2 118.57(9) . . ?
C18 P6 C17 97.11(10) . . ?
C18 P6 C16 99.22(12) . . ?
C17 P6 Mn2 124.40(8) . . ?
C17 P6 C16 101.61(11) . . ?
C16 P6 Mn2 111.89(8) . . ?
C23 P8 Mn2 124.75(8) . . ?
C23 P8 C22 101.28(11) . . ?
C24 P8 Mn2 118.48(8) . . ?
C24 P8 C23 97.04(10) . . ?
C24 P8 C22 99.14(11) . . ?
C22 P8 Mn2 111.98(7) . . ?
C19 P7 Mn2 126.48(8) . . ?
C19 P7 C21 100.93(10) . . ?
C19 P7 C20 97.38(11) . . ?
C21 P7 Mn2 109.64(7) . . ?
C20 P7 Mn2 118.82(8) . . ?
C20 P7 C21 99.20(12) . . ?
P1 C3 H3A 110.1 . . ?
P1 C3 H3B 110.1 . . ?
H3A C3 H3B 108.4 . . ?
C4 C3 P1 108.10(14) . . ?
C4 C3 H3A 110.1 . . ?
C4 C3 H3B 110.1 . . ?
P3 C9 H9A 110.1 . . ?
P3 C9 H9B 110.1 . . ?
H9A C9 H9B 108.4 . . ?
C10 C9 P3 107.91(13) . . ?
C10 C9 H9A 110.1 . . ?
C10 C9 H9B 110.1 . . ?
P2 C4 H4A 109.6 . . ?
P2 C4 H4B 109.6 . . ?
C3 C4 P2 110.42(14) . . ?
C3 C4 H4A 109.6 . . ?
C3 C4 H4B 109.6 . . ?
H4A C4 H4B 108.1 . . ?
P1 C2 H2A 109.5 . . ?
P1 C2 H2B 109.5 . . ?
P1 C2 H2C 109.5 . . ?
H2A C2 H2B 109.5 . . ?
H2A C2 H2C 109.5 . . ?
H2B C2 H2C 109.5 . . ?
P4 C10 H10A 109.4 . . ?
P4 C10 H10B 109.4 . . ?
C9 C10 P4 111.23(13) . . ?
C9 C10 H10A 109.4 . . ?
C9 C10 H10B 109.4 . . ?
H10A C10 H10B 108.0 . . ?
P2 C5 H5A 109.5 . . ?
P2 C5 H5B 109.5 . . ?
P2 C5 H5C 109.5 . . ?
H5A C5 H5B 109.5 . . ?
H5A C5 H5C 109.5 . . ?
H5B C5 H5C 109.5 . . ?
P4 C12 H12A 109.5 . . ?
P4 C12 H12B 109.5 . . ?
P4 C12 H12C 109.5 . . ?
H12A C12 H12B 109.5 . . ?
H12A C12 H12C 109.5 . . ?
H12B C12 H12C 109.5 . . ?
P3 C8 H8A 109.5 . . ?
P3 C8 H8B 109.5 . . ?
P3 C8 H8C 109.5 . . ?
H8A C8 H8B 109.5 . . ?
H8A C8 H8C 109.5 . . ?
H8B C8 H8C 109.5 . . ?
P6 C18 H18A 109.5 . . ?
P6 C18 H18B 109.5 . . ?
P6 C18 H18C 109.5 . . ?
H18A C18 H18B 109.5 . . ?
H18A C18 H18C 109.5 . . ?
H18B C18 H18C 109.5 . . ?
P8 C23 H23A 109.5 . . ?
P8 C23 H23B 109.5 . . ?
P8 C23 H23C 109.5 . . ?
H23A C23 H23B 109.5 . . ?
H23A C23 H23C 109.5 . . ?
H23B C23 H23C 109.5 . . ?
P7 C19 H19A 109.5 . . ?
P7 C19 H19B 109.5 . . ?
P7 C19 H19C 109.5 . . ?
H19A C19 H19B 109.5 . . ?
H19A C19 H19C 109.5 . . ?
H19B C19 H19C 109.5 . . ?
P4 C11 H11A 109.5 . . ?
P4 C11 H11B 109.5 . . ?
P4 C11 H11C 109.5 . . ?
H11A C11 H11B 109.5 . . ?
H11A C11 H11C 109.5 . . ?
H11B C11 H11C 109.5 . . ?
P7 C21 H21A 110.0 . . ?
P7 C21 H21B 110.0 . . ?
H21A C21 H21B 108.4 . . ?
C22 C21 P7 108.49(15) . . ?
C22 C21 H21A 110.0 . . ?
C22 C21 H21B 110.0 . . ?
P8 C24 H24A 109.5 . . ?
P8 C24 H24B 109.5 . . ?
P8 C24 H24C 109.5 . . ?
H24A C24 H24B 109.5 . . ?
H24A C24 H24C 109.5 . . ?
H24B C24 H24C 109.5 . . ?
P1 C1 H1A 109.5 . . ?
P1 C1 H1B 109.5 . . ?
P1 C1 H1C 109.5 . . ?
H1A C1 H1B 109.5 . . ?
H1A C1 H1C 109.5 . . ?
H1B C1 H1C 109.5 . . ?
P5 C14 H14A 109.5 . . ?
P5 C14 H14B 109.5 . . ?
P5 C14 H14C 109.5 . . ?
H14A C14 H14B 109.5 . . ?
H14A C14 H14C 109.5 . . ?
H14B C14 H14C 109.5 . . ?
P5 C15 H15A 110.0 . . ?
P5 C15 H15B 110.0 . . ?
H15A C15 H15B 108.3 . . ?
C16 C15 P5 108.65(16) . . ?
C16 C15 H15A 110.0 . . ?
C16 C15 H15B 110.0 . . ?
P3 C7 H7A 109.5 . . ?
P3 C7 H7B 109.5 . . ?
P3 C7 H7C 109.5 . . ?
H7A C7 H7B 109.5 . . ?
H7A C7 H7C 109.5 . . ?
H7B C7 H7C 109.5 . . ?
P6 C17 H17A 109.5 . . ?
P6 C17 H17B 109.5 . . ?
P6 C17 H17C 109.5 . . ?
H17A C17 H17B 109.5 . . ?
H17A C17 H17C 109.5 . . ?
H17B C17 H17C 109.5 . . ?
P8 C22 H22A 109.5 . . ?
P8 C22 H22B 109.5 . . ?
C21 C22 P8 110.61(15) . . ?
C21 C22 H22A 109.5 . . ?
C21 C22 H22B 109.5 . . ?
H22A C22 H22B 108.1 . . ?
P5 C13 H13A 109.5 . . ?
P5 C13 H13B 109.5 . . ?
P5 C13 H13C 109.5 . . ?
H13A C13 H13B 109.5 . . ?
H13A C13 H13C 109.5 . . ?
H13B C13 H13C 109.5 . . ?
P7 C20 H20A 109.5 . . ?
P7 C20 H20B 109.5 . . ?
P7 C20 H20C 109.5 . . ?
H20A C20 H20B 109.5 . . ?
H20A C20 H20C 109.5 . . ?
H20B C20 H20C 109.5 . . ?
P2 C6 H6A 109.5 . . ?
P2 C6 H6B 109.5 . . ?
P2 C6 H6C 109.5 . . ?
H6A C6 H6B 109.5 . . ?
H6A C6 H6C 109.5 . . ?
H6B C6 H6C 109.5 . . ?
P6 C16 H16A 109.5 . . ?
P6 C16 H16B 109.5 . . ?
C15 C16 P6 110.54(15) . . ?
C15 C16 H16A 109.5 . . ?
C15 C16 H16B 109.5 . . ?
H16A C16 H16B 108.1 . . ?

loop_
_geom_bond_atom_site_label_1
_geom_bond_atom_site_label_2
_geom_bond_distance
_geom_bond_site_symmetry_2
_geom_bond_publ_flag
Ge1 Mn1 2.2805(6) . ?
Ge1 Mn2 2.2818(7) . ?
Mn1 P3 2.2115(8) . ?
Mn1 P1 2.2057(7) . ?
Mn1 P4 2.2131(6) . ?
Mn1 P2 2.2060(6) . ?
Mn1 H1 1.57(3) . ?
Mn2 P5 2.2058(8) . ?
Mn2 P6 2.2146(7) . ?
Mn2 P8 2.2083(7) . ?
Mn2 P7 2.2067(7) . ?
Mn2 H2 1.53(3) . ?
P3 C9 1.853(2) . ?
P3 C8 1.845(2) . ?
P3 C7 1.841(2) . ?
P1 C3 1.852(2) . ?
P1 C2 1.845(2) . ?
P1 C1 1.836(2) . ?
P4 C10 1.874(2) . ?
P4 C12 1.844(2) . ?
P4 C11 1.839(2) . ?
P2 C4 1.883(2) . ?
P2 C5 1.844(2) . ?
P2 C6 1.843(2) . ?
P5 C14 1.840(2) . ?
P5 C15 1.845(2) . ?
P5 C13 1.842(2) . ?
P6 C18 1.843(2) . ?
P6 C17 1.844(2) . ?
P6 C16 1.873(2) . ?
P8 C23 1.848(2) . ?
P8 C24 1.846(2) . ?
P8 C22 1.880(2) . ?
P7 C19 1.843(2) . ?
P7 C21 1.851(2) . ?
P7 C20 1.846(2) . ?
C3 H3A 0.9900 . ?
C3 H3B 0.9900 . ?
C3 C4 1.527(3) . ?
C9 H9A 0.9900 . ?
C9 H9B 0.9900 . ?
C9 C10 1.526(3) . ?
C4 H4A 0.9900 . ?
C4 H4B 0.9900 . ?
C2 H2A 0.9800 . ?
C2 H2B 0.9800 . ?
C2 H2C 0.9800 . ?
C10 H10A 0.9900 . ?
C10 H10B 0.9900 . ?
C5 H5A 0.9800 . ?
C5 H5B 0.9800 . ?
C5 H5C 0.9800 . ?
C12 H12A 0.9800 . ?
C12 H12B 0.9800 . ?
C12 H12C 0.9800 . ?
C8 H8A 0.9800 . ?
C8 H8B 0.9800 . ?
C8 H8C 0.9800 . ?
C18 H18A 0.9800 . ?
C18 H18B 0.9800 . ?
C18 H18C 0.9800 . ?
C23 H23A 0.9800 . ?
C23 H23B 0.9800 . ?
C23 H23C 0.9800 . ?
C19 H19A 0.9800 . ?
C19 H19B 0.9800 . ?
C19 H19C 0.9800 . ?
C11 H11A 0.9800 . ?
C11 H11B 0.9800 . ?
C11 H11C 0.9800 . ?
C21 H21A 0.9900 . ?
C21 H21B 0.9900 . ?
C21 C22 1.533(3) . ?
C24 H24A 0.9800 . ?
C24 H24B 0.9800 . ?
C24 H24C 0.9800 . ?
C1 H1A 0.9800 . ?
C1 H1B 0.9800 . ?
C1 H1C 0.9800 . ?
C14 H14A 0.9800 . ?
C14 H14B 0.9800 . ?
C14 H14C 0.9800 . ?
C15 H15A 0.9900 . ?
C15 H15B 0.9900 . ?
C15 C16 1.522(3) . ?
C7 H7A 0.9800 . ?
C7 H7B 0.9800 . ?
C7 H7C 0.9800 . ?
C17 H17A 0.9800 . ?
C17 H17B 0.9800 . ?
C17 H17C 0.9800 . ?
C22 H22A 0.9900 . ?
C22 H22B 0.9900 . ?
C13 H13A 0.9800 . ?
C13 H13B 0.9800 . ?
C13 H13C 0.9800 . ?
C20 H20A 0.9800 . ?
C20 H20B 0.9800 . ?
C20 H20C 0.9800 . ?
C6 H6A 0.9800 . ?
C6 H6B 0.9800 . ?
C6 H6C 0.9800 . ?
C16 H16A 0.9900 . ?
C16 H16B 0.9900 . ?

loop_
_geom_torsion_atom_site_label_1
_geom_torsion_atom_site_label_2
_geom_torsion_atom_site_label_3
_geom_torsion_atom_site_label_4
_geom_torsion
_geom_torsion_site_symmetry_1
_geom_torsion_site_symmetry_2
_geom_torsion_site_symmetry_3
_geom_torsion_site_symmetry_4
_geom_torsion_publ_flag
Mn1 P3 C9 C10 -43.82(15) . . . . ?
Mn1 P1 C3 C4 -43.48(15) . . . . ?
Mn1 P4 C10 C9 -9.65(16) . . . . ?
Mn1 P2 C4 C3 -15.21(17) . . . . ?
Mn2 P5 C15 C16 -43.37(16) . . . . ?
Mn2 P6 C16 C15 -13.89(18) . . . . ?
Mn2 P8 C22 C21 -11.73(19) . . . . ?
Mn2 P7 C21 C22 -43.40(17) . . . . ?
P3 C9 C10 P4 32.07(17) . . . . ?
P1 C3 C4 P2 35.31(17) . . . . ?
P5 C15 C16 P6 34.59(19) . . . . ?
P7 C21 C22 P8 33.2(2) . . . . ?
C2 P1 C3 C4 81.41(15) . . . . ?
C5 P2 C4 C3 119.68(15) . . . . ?
C12 P4 C10 C9 -135.74(15) . . . . ?
C8 P3 C9 C10 80.18(15) . . . . ?
C18 P6 C16 C15 -139.86(17) . . . . ?
C23 P8 C22 C21 123.29(17) . . . . ?
C19 P7 C21 C22 -178.78(16) . . . . ?
C11 P4 C10 C9 125.25(15) . . . . ?
C24 P8 C22 C21 -137.59(17) . . . . ?
C1 P1 C3 C4 -179.37(14) . . . . ?
C14 P5 C15 C16 80.64(16) . . . . ?
C7 P3 C9 C10 -179.48(14) . . . . ?
C17 P6 C16 C15 120.86(16) . . . . ?
C13 P5 C15 C16 -179.72(15) . . . . ?
C20 P7 C21 C22 81.79(17) . . . . ?
C6 P2 C4 C3 -141.19(15) . . . . ?
